data_7002638
loop_
_publ_author_name
'Kozoni, Chrysa'
'Siczek, Milosz'
'Lis, Tadeusz'
'Brechin, Euan K.'
'Milios, Constantinos J.'

_publ_section_title
;
 The first amino acid manganese cluster: a [MnIV2MnIII3] dl-valine cage
;
_journal_issue 42
_journal_name_full 'Dalton Transactions'
_journal_page_first 9117
_journal_paper_doi 10.1039/b916258p
_journal_year 2009
_chemical_formula_moiety 'C60 H68 Mn5 N7 O17, C5 H11 N O2, 2.5(H2 O)'
_chemical_formula_sum 'C65 H82 Mn5 N8 O20.5'
_chemical_formula_weight 1578.09
_chemical_name_systematic
;
?
;
_space_group_IT_number 14
_symmetry_cell_setting monoclinic
_symmetry_space_group_name_Hall '-P 2ybc'
_symmetry_space_group_name_H-M 'P 1 21/c 1'
_atom_sites_solution_hydrogens geom
_atom_sites_solution_primary direct
_atom_sites_solution_secondary difmap
_audit_creation_method SHELXL-97
_cell_angle_alpha 90.00
_cell_angle_beta 94.16(5)
_cell_angle_gamma 90.00
_cell_formula_units_Z 4
_cell_length_a 14.331(5)
_cell_length_b 22.238(8)
_cell_length_c 23.426(9)
_cell_measurement_reflns_used 14962
_cell_measurement_temperature 120(2)
_cell_measurement_theta_max 38.5
_cell_measurement_theta_min 4.5
_cell_volume 7446(5)
_computing_structure_refinement 'SHELXL-97 (Sheldrick, 1997)'
_computing_structure_solution 'SHELXS-97 (Sheldrick, 1990)'
_diffrn_ambient_temperature 120(2)
_diffrn_measured_fraction_theta_full 0.994
_diffrn_measured_fraction_theta_max 0.985
_diffrn_measurement_device_type 'Xcalibur PX KM4CCD'
_diffrn_measurement_method '\f and \w'
_diffrn_radiation_monochromator graphite
_diffrn_radiation_source 'fine-focus sealed tube'
_diffrn_radiation_type MoK\a
_diffrn_radiation_wavelength 0.71073
_diffrn_reflns_av_R_equivalents 0.1639
_diffrn_reflns_av_sigmaI/netI 0.2820
_diffrn_reflns_limit_h_max 17
_diffrn_reflns_limit_h_min -17
_diffrn_reflns_limit_k_max 27
_diffrn_reflns_limit_k_min -27
_diffrn_reflns_limit_l_max 28
_diffrn_reflns_limit_l_min -29
_diffrn_reflns_number 61094
_diffrn_reflns_theta_full 26.50
_diffrn_reflns_theta_max 26.74
_diffrn_reflns_theta_min 4.28
_exptl_absorpt_coefficient_mu 0.898
_exptl_absorpt_correction_T_max 0.982
_exptl_absorpt_correction_T_min 0.723
_exptl_absorpt_correction_type analytical
_exptl_absorpt_process_details
;
CrysAlis RED, Oxford Diffraction Ltd.,
Version 1.171.32.5
;
_exptl_crystal_colour black
_exptl_crystal_density_diffrn 1.408
_exptl_crystal_density_method 'not measured'
_exptl_crystal_description plate
_exptl_crystal_F_000 3268
_exptl_crystal_size_max 0.395
_exptl_crystal_size_mid 0.167
_exptl_crystal_size_min 0.023
_refine_diff_density_max 0.750
_refine_diff_density_min -0.769
_refine_diff_density_rms 0.083
_refine_ls_extinction_method none
_refine_ls_goodness_of_fit_ref 1.108
_refine_ls_hydrogen_treatment constr
_refine_ls_matrix_type full
_refine_ls_number_parameters 905
_refine_ls_number_reflns 15580
_refine_ls_number_restraints 17
_refine_ls_restrained_S_all 1.113
_refine_ls_R_factor_all 0.2271
_refine_ls_R_factor_gt 0.0763
_refine_ls_shift/su_max 0.002
_refine_ls_shift/su_mean 0.000
_refine_ls_structure_factor_coef Fsqd
_refine_ls_weighting_details 'calc w=1/[\s^2^(Fo^2^)+(0.0131P)^2^+0.0000P] where P=(Fo^2^+2Fc^2^)/3'
_refine_ls_weighting_scheme calc
_refine_ls_wR_factor_gt 0.0936
_refine_ls_wR_factor_ref 0.1047
_reflns_number_gt 5211
_reflns_number_total 15580
_reflns_threshold_expression >2sigma(I)
_cod_data_source_file b916258p.txt
_cod_data_source_block xc31grap
_cod_original_sg_symbol_H-M 'P 21/c'
_cod_original_formula_sum 'C65 H82 Mn5 N8 O20.50'
_cod_database_code 7002638

loop_
_symmetry_equiv_pos_as_xyz
'x, y, z'
'-x, y+1/2, -z+1/2'
'-x, -y, -z'
'x, -y-1/2, z-1/2'

loop_
_atom_site_label
_atom_site_type_symbol
_atom_site_fract_x
_atom_site_fract_y
_atom_site_fract_z
_atom_site_U_iso_or_equiv
_atom_site_adp_type
_atom_site_occupancy
_atom_site_symmetry_multiplicity
_atom_site_calc_flag
_atom_site_refinement_flags
_atom_site_disorder_assembly
_atom_site_disorder_group
Mn2 Mn 0.08064(7) 0.52637(4) 0.22197(4) 0.0426(3) Uani 1 1 d . . .
Mn1 Mn 0.16262(7) 0.38877(4) 0.21105(4) 0.0443(3) Uani 1 1 d . . .
Mn4 Mn -0.04525(6) 0.42881(4) 0.16076(4) 0.0416(3) Uani 1 1 d . . .
Mn3 Mn 0.23437(7) 0.48142(4) 0.31877(4) 0.0487(3) Uani 1 1 d . . .
Mn5 Mn 0.25066(7) 0.33842(4) 0.32331(4) 0.0471(3) Uani 1 1 d . . .
O1 O 0.0586(2) 0.44099(14) 0.21332(14) 0.0371(11) Uani 1 1 d . . .
O2 O 0.1952(3) 0.40631(15) 0.28842(15) 0.0457(11) Uani 1 1 d . . .
O11 O 0.2692(3) 0.34056(17) 0.2072(2) 0.0491(13) Uani 1 1 d . . .
O21 O 0.2320(3) 0.50585(16) 0.22404(16) 0.0420(11) Uani 1 1 d . . .
N11 N 0.2470(4) 0.4561(2) 0.1918(2) 0.0402(15) Uani 1 1 d . . .
C11 C 0.3156(5) 0.3425(4) 0.1594(4) 0.052(2) Uani 1 1 d . . .
C21 C 0.3356(4) 0.3974(3) 0.1320(3) 0.0453(19) Uani 1 1 d . . .
C31 C 0.3828(5) 0.3958(4) 0.0831(3) 0.061(2) Uani 1 1 d . . .
H31 H 0.3943 0.4321 0.0635 0.073 Uiso 1 1 calc R . .
C41 C 0.4143(5) 0.3409(5) 0.0620(3) 0.083(3) Uani 1 1 d . . .
H41 H 0.4480 0.3402 0.0285 0.099 Uiso 1 1 calc R . .
C51 C 0.3965(6) 0.2892(4) 0.0892(4) 0.079(3) Uani 1 1 d . . .
H51 H 0.4171 0.2520 0.0747 0.095 Uiso 1 1 calc R . .
C61 C 0.3498(5) 0.2902(3) 0.1370(4) 0.065(3) Uani 1 1 d . . .
H61 H 0.3399 0.2533 0.1562 0.079 Uiso 1 1 calc R . .
C71 C 0.3112(5) 0.4556(3) 0.1565(3) 0.046(2) Uani 1 1 d . . .
C81 C 0.3617(4) 0.5120(3) 0.1458(3) 0.055(2) Uani 1 1 d . . .
H81A H 0.3269 0.5461 0.1611 0.066 Uiso 1 1 calc R . .
H81B H 0.3630 0.5178 0.1039 0.066 Uiso 1 1 calc R . .
C91 C 0.4607(4) 0.5130(3) 0.1724(3) 0.069(2) Uani 1 1 d . . .
H91A H 0.4601 0.5086 0.2140 0.104 Uiso 1 1 calc R . .
H91B H 0.4903 0.5513 0.1635 0.104 Uiso 1 1 calc R . .
H91C H 0.4961 0.4797 0.1570 0.104 Uiso 1 1 calc R . .
O12 O 0.1118(3) 0.60770(16) 0.22236(17) 0.0440(12) Uani 1 1 d . . .
O22 O -0.0019(3) 0.48904(16) 0.11246(15) 0.0426(11) Uani 1 1 d . . .
N12 N 0.0635(3) 0.5300(2) 0.1373(2) 0.0328(13) Uani 1 1 d . . .
C12 C 0.1682(5) 0.6292(3) 0.1850(3) 0.0397(19) Uani 1 1 d . . .
C22 C 0.1660(4) 0.6122(3) 0.1277(3) 0.0375(17) Uani 1 1 d . . .
C32 C 0.2277(5) 0.6413(3) 0.0931(3) 0.052(2) Uani 1 1 d . . .
H32 H 0.2239 0.6328 0.0533 0.062 Uiso 1 1 calc R . .
C42 C 0.2933(5) 0.6815(3) 0.1147(3) 0.055(2) Uani 1 1 d . . .
H42 H 0.3372 0.6990 0.0911 0.066 Uiso 1 1 calc R . .
C52 C 0.2933(5) 0.6956(3) 0.1717(4) 0.063(2) Uani 1 1 d . . .
H52 H 0.3370 0.7246 0.1869 0.075 Uiso 1 1 calc R . .
C62 C 0.2347(5) 0.6707(3) 0.2070(3) 0.059(2) Uani 1 1 d . . .
H62 H 0.2383 0.6811 0.2465 0.071 Uiso 1 1 calc R . .
C72 C 0.1008(4) 0.5660(3) 0.1030(3) 0.0317(16) Uani 1 1 d . . .
C82 C 0.0874(4) 0.5576(3) 0.0387(2) 0.0424(18) Uani 1 1 d . . .
H82A H 0.0215 0.5467 0.0279 0.051 Uiso 1 1 calc R . .
H82B H 0.1013 0.5958 0.0194 0.051 Uiso 1 1 calc R . .
C92 C 0.1512(4) 0.5087(2) 0.0196(2) 0.0473(18) Uani 1 1 d . . .
H92A H 0.2163 0.5191 0.0313 0.071 Uiso 1 1 calc R . .
H92B H 0.1436 0.5048 -0.0221 0.071 Uiso 1 1 calc R . .
H92C H 0.1352 0.4705 0.0374 0.071 Uiso 1 1 calc R . .
O13 O 0.2814(3) 0.55251(18) 0.35071(18) 0.0620(14) Uani 1 1 d . . .
O23 O 0.3633(3) 0.38398(18) 0.34273(16) 0.0496(12) Uani 1 1 d . . .
N13 N 0.3632(4) 0.4444(2) 0.3327(2) 0.0482(15) Uani 1 1 d . . .
C13 C 0.3672(6) 0.5745(3) 0.3424(3) 0.051(2) Uani 1 1 d . . .
C23 C 0.4449(6) 0.5390(3) 0.3352(3) 0.053(2) Uani 1 1 d . . .
C33 C 0.5278(6) 0.5678(4) 0.3272(3) 0.078(2) Uani 1 1 d . . .
H33 H 0.5820 0.5444 0.3220 0.094 Uiso 1 1 calc R . .
C43 C 0.5347(7) 0.6298(4) 0.3263(3) 0.090(3) Uani 1 1 d . . .
H43 H 0.5919 0.6482 0.3181 0.108 Uiso 1 1 calc R . .
C53 C 0.4593(7) 0.6646(4) 0.3373(3) 0.086(3) Uani 1 1 d . . .
H53 H 0.4647 0.7071 0.3403 0.103 Uiso 1 1 calc R . .
C63 C 0.3782(6) 0.6372(3) 0.3438(3) 0.076(3) Uani 1 1 d . . .
H63 H 0.3250 0.6613 0.3496 0.091 Uiso 1 1 calc R . .
C73 C 0.4428(5) 0.4722(3) 0.3399(3) 0.0497(19) Uani 1 1 d . . .
C83 C 0.5283(5) 0.4350(3) 0.3542(3) 0.068(2) Uani 1 1 d . . .
H83A H 0.5834 0.4540 0.3385 0.081 Uiso 1 1 calc R . .
H83B H 0.5201 0.3943 0.3373 0.081 Uiso 1 1 calc R . .
C93 C 0.5427(6) 0.4306(4) 0.4187(4) 0.145(4) Uani 1 1 d . . .
H93A H 0.5060 0.4619 0.4362 0.218 Uiso 1 1 calc R . .
H93B H 0.6092 0.4361 0.4305 0.218 Uiso 1 1 calc R . .
H93C H 0.5223 0.3909 0.4311 0.218 Uiso 1 1 calc R . .
O14 O -0.1391(3) 0.41724(17) 0.10300(15) 0.0461(12) Uani 1 1 d . . .
O24 O 0.1250(3) 0.37111(15) 0.13399(15) 0.0421(12) Uani 1 1 d . . .
N14 N 0.0294(4) 0.3648(2) 0.1246(2) 0.0413(15) Uani 1 1 d . . .
C14 C -0.1642(5) 0.3620(3) 0.0842(2) 0.048(2) Uani 1 1 d . . .
C24 C -0.1021(5) 0.3147(3) 0.0781(3) 0.0418(18) Uani 1 1 d . . .
C34 C -0.1383(5) 0.2603(3) 0.0572(3) 0.058(2) Uani 1 1 d . . .
H34 H -0.0969 0.2275 0.0527 0.070 Uiso 1 1 calc R . .
C44 C -0.2330(6) 0.2527(3) 0.0427(3) 0.069(2) Uani 1 1 d . . .
H44 H -0.2560 0.2148 0.0293 0.082 Uiso 1 1 calc R . .
C54 C -0.2938(5) 0.2998(3) 0.0477(3) 0.063(2) Uani 1 1 d . . .
H54 H -0.3586 0.2948 0.0372 0.075 Uiso 1 1 calc R . .
C64 C -0.2601(5) 0.3544(3) 0.0680(3) 0.057(2) Uani 1 1 d . . .
H64 H -0.3018 0.3872 0.0712 0.069 Uiso 1 1 calc R . .
C74 C 0.0017(5) 0.3201(3) 0.0929(3) 0.0445(19) Uani 1 1 d . . .
C84 C 0.0685(5) 0.2779(3) 0.0684(3) 0.0498(19) Uani 1 1 d . . .
H84A H 0.0415 0.2369 0.0667 0.060 Uiso 1 1 calc R . .
H84B H 0.1274 0.2767 0.0933 0.060 Uiso 1 1 calc R . .
C94 C 0.0892(5) 0.2975(3) 0.0092(3) 0.077(2) Uani 1 1 d . . .
H94A H 0.0310 0.2988 -0.0153 0.116 Uiso 1 1 calc R . .
H94B H 0.1326 0.2690 -0.0066 0.116 Uiso 1 1 calc R . .
H94C H 0.1177 0.3376 0.0111 0.116 Uiso 1 1 calc R . .
O15 O 0.3016(3) 0.26623(17) 0.34764(17) 0.0529(13) Uani 1 1 d . . .
O25 O 0.0968(3) 0.32268(16) 0.23858(16) 0.0498(13) Uani 1 1 d . . .
N15 N 0.1441(3) 0.2932(2) 0.2841(2) 0.0433(15) Uani 1 1 d . . .
C15 C 0.2544(5) 0.2191(3) 0.3639(3) 0.0449(19) Uani 1 1 d . . .
C25 C 0.1641(5) 0.2035(3) 0.3398(2) 0.0359(17) Uani 1 1 d . . .
C35 C 0.1231(5) 0.1522(3) 0.3591(3) 0.0465(19) Uani 1 1 d . . .
H35 H 0.0618 0.1426 0.3437 0.056 Uiso 1 1 calc R . .
C45 C 0.1644(5) 0.1145(3) 0.3988(3) 0.063(2) Uani 1 1 d . . .
H45 H 0.1336 0.0791 0.4101 0.076 Uiso 1 1 calc R . .
C55 C 0.2553(5) 0.1297(3) 0.4229(3) 0.067(2) Uani 1 1 d . . .
H55 H 0.2864 0.1049 0.4513 0.081 Uiso 1 1 calc R . .
C65 C 0.2963(5) 0.1800(3) 0.4048(3) 0.063(2) Uani 1 1 d . . .
H65 H 0.3575 0.1894 0.4206 0.076 Uiso 1 1 calc R . .
C75 C 0.1164(4) 0.2392(3) 0.2947(3) 0.0406(18) Uani 1 1 d . . .
C85 C 0.0392(5) 0.2134(3) 0.2549(3) 0.064(2) Uani 1 1 d . . .
H85A H -0.0065 0.2454 0.2434 0.077 Uiso 1 1 calc R . .
H85B H 0.0060 0.1815 0.2748 0.077 Uiso 1 1 calc R . .
C95 C 0.0795(5) 0.1875(3) 0.2021(3) 0.083(3) Uani 1 1 d . . .
H95A H 0.1159 0.2186 0.1839 0.124 Uiso 1 1 calc R . .
H95B H 0.0285 0.1738 0.1751 0.124 Uiso 1 1 calc R . .
H95C H 0.1203 0.1535 0.2132 0.124 Uiso 1 1 calc R . .
O16 O -0.0958(3) 0.37048(16) 0.20685(16) 0.0420(12) Uani 1 1 d . . .
O26 O -0.0651(3) 0.53684(16) 0.22337(16) 0.0428(12) Uani 1 1 d . . .
N16 N -0.1134(4) 0.4876(2) 0.2065(2) 0.0415(15) Uani 1 1 d . . .
C16 C -0.1887(6) 0.3687(3) 0.2080(2) 0.0417(19) Uani 1 1 d . . .
C26 C -0.2413(5) 0.4218(3) 0.2149(2) 0.0441(18) Uani 1 1 d . . .
C36 C -0.3378(5) 0.4161(3) 0.2165(3) 0.062(2) Uani 1 1 d . . .
H36 H -0.3739 0.4517 0.2196 0.074 Uiso 1 1 calc R . .
C46 C -0.3838(5) 0.3617(4) 0.2137(3) 0.069(2) Uani 1 1 d . . .
H46 H -0.4498 0.3598 0.2148 0.082 Uiso 1 1 calc R . .
C56 C -0.3308(6) 0.3096(3) 0.2091(3) 0.060(2) Uani 1 1 d . . .
H56 H -0.3609 0.2715 0.2079 0.072 Uiso 1 1 calc R . .
C66 C -0.2354(5) 0.3127(3) 0.2065(3) 0.053(2) Uani 1 1 d . . .
H66 H -0.2004 0.2767 0.2035 0.063 Uiso 1 1 calc R . .
C76 C -0.1964(5) 0.4792(3) 0.2246(3) 0.0436(19) Uani 1 1 d . . .
C86 C -0.2363(4) 0.5271(3) 0.2636(3) 0.064(2) Uani 1 1 d . . .
H86A H -0.2830 0.5086 0.2874 0.077 Uiso 1 1 calc R . .
H86B H -0.1855 0.5445 0.2893 0.077 Uiso 1 1 calc R . .
C96 C -0.2816(5) 0.5752(3) 0.2262(3) 0.092(3) Uani 1 1 d . . .
H96A H -0.2350 0.5930 0.2026 0.138 Uiso 1 1 calc R . .
H96B H -0.3069 0.6065 0.2502 0.138 Uiso 1 1 calc R . .
H96C H -0.3325 0.5577 0.2014 0.138 Uiso 1 1 calc R . .
O17 O 0.2032(3) 0.45251(17) 0.40344(17) 0.0565(15) Uani 1 1 d D . .
O27 O 0.1884(3) 0.35346(17) 0.40175(16) 0.0571(13) Uani 1 1 d D . .
N17 N 0.1407(3) 0.4643(2) 0.50286(19) 0.0665(17) Uani 1 1 d D . .
H17A H 0.1778 0.4919 0.4869 0.100 Uiso 1 1 calc R . .
H17B H 0.1444 0.4692 0.5415 0.100 Uiso 1 1 calc R . .
H17C H 0.0805 0.4694 0.4887 0.100 Uiso 1 1 calc R . .
C17 C 0.1878(4) 0.4037(3) 0.4250(3) 0.046(2) Uani 1 1 d D . .
C27 C 0.1717(4) 0.4045(3) 0.4893(3) 0.065(2) Uani 1 1 d D . .
H27 H 0.1205 0.3754 0.4963 0.077 Uiso 1 1 calc R . .
C37 C 0.2593(6) 0.3872(4) 0.5280(3) 0.102(3) Uani 1 1 d D . .
H37A H 0.2735 0.3464 0.5132 0.123 Uiso 0.56 1 d P . .
H37B H 0.2374 0.3833 0.5658 0.123 Uiso 0.23 1 d P . .
H37C H 0.2993 0.4171 0.5277 0.123 Uiso 0.21 1 d P . .
C47 C 0.3383(5) 0.4284(5) 0.5243(4) 0.107(4) Uani 0.767(4) 1 d PD . .
H47A H 0.3937 0.4117 0.5457 0.160 Uiso 0.767(4) 1 calc PR . .
H47B H 0.3228 0.4674 0.5407 0.160 Uiso 0.767(4) 1 calc PR . .
H47C H 0.3513 0.4337 0.4841 0.160 Uiso 0.767(4) 1 calc PR . .
C67 C 0.2847(10) 0.3270(5) 0.5131(8) 0.184(14) Uiso 0.421(13) 1 d PD . .
H67A H 0.3335 0.3283 0.4860 0.276 Uiso 0.421(13) 1 calc PR . .
H67B H 0.2296 0.3061 0.4956 0.276 Uiso 0.421(13) 1 calc PR . .
H67C H 0.3081 0.3054 0.5477 0.276 Uiso 0.421(13) 1 calc PR . .
C57 C 0.2259(7) 0.3745(4) 0.5885(4) 0.104(5) Uani 0.812(12) 1 d P . .
H57A H 0.1670 0.3520 0.5848 0.156 Uiso 0.812(12) 1 calc PR . .
H57B H 0.2163 0.4127 0.6081 0.156 Uiso 0.812(12) 1 calc PR . .
H57C H 0.2734 0.3508 0.6107 0.156 Uiso 0.812(12) 1 calc PR . .
O18 O -0.0166(4) 0.4397(3) 0.4316(3) 0.124(3) Uani 1 1 d D . .
O28 O -0.1423(4) 0.4848(2) 0.3949(2) 0.116(2) Uani 1 1 d D . .
N18 N 0.0038(3) 0.3981(2) 0.32199(19) 0.0580(16) Uani 1 1 d D . .
H18A H 0.0005 0.3726 0.2915 0.087 Uiso 1 1 calc R . .
H18B H 0.0462 0.3838 0.3495 0.087 Uiso 1 1 calc R . .
H18C H 0.0219 0.4351 0.3106 0.087 Uiso 1 1 calc R . .
C18 C -0.0780(5) 0.4478(3) 0.3940(3) 0.071(3) Uani 1 1 d D . .
C28 C -0.0860(5) 0.4023(3) 0.3445(3) 0.101(3) Uani 1 1 d D . .
H28A H -0.1284 0.4210 0.3137 0.121 Uiso 1 1 calc R . .
C38 C -0.1293(5) 0.3410(3) 0.3575(3) 0.071(2) Uani 1 1 d D . .
H38A H -0.1318 0.3173 0.3211 0.085 Uiso 1 1 calc R . .
C48 C -0.0789(5) 0.3044(3) 0.4014(3) 0.101(3) Uani 1 1 d D . .
H48A H -0.1148 0.2677 0.4077 0.151 Uiso 1 1 calc R . .
H48B H -0.0708 0.3273 0.4371 0.151 Uiso 1 1 calc R . .
H48C H -0.0175 0.2935 0.3887 0.151 Uiso 1 1 calc R . .
C58 C -0.2245(5) 0.3519(3) 0.3703(3) 0.079(3) Uani 1 1 d D . .
H58A H -0.2539 0.3139 0.3802 0.119 Uiso 1 1 calc R . .
H58B H -0.2591 0.3696 0.3368 0.119 Uiso 1 1 calc R . .
H58C H -0.2253 0.3797 0.4027 0.119 Uiso 1 1 calc R . .
O19 O 0.1058(3) 0.51461(16) 0.30528(15) 0.0396(11) Uani 1 1 d . . .
C19 C 0.0763(4) 0.5585(2) 0.3431(2) 0.0430(18) Uani 1 1 d . . .
H19A H 0.1130 0.5953 0.3392 0.065 Uiso 1 1 calc R . .
H19B H 0.0855 0.5436 0.3825 0.065 Uiso 1 1 calc R . .
H19C H 0.0099 0.5673 0.3340 0.065 Uiso 1 1 calc R . .
O1W O 0.2462(4) 0.5742(2) 0.4680(2) 0.118(2) Uani 1 1 d . . .
H1W1 H 0.2553 0.5737 0.4339 0.177 Uiso 1 1 d R . .
H2W1 H 0.1973 0.5895 0.4771 0.177 Uiso 1 1 d R . .
O2W O -0.0554(8) 0.3842(5) 0.5309(5) 0.131(4) Uiso 0.50 1 d P . .

loop_
_atom_site_aniso_label
_atom_site_aniso_U_11
_atom_site_aniso_U_22
_atom_site_aniso_U_33
_atom_site_aniso_U_23
_atom_site_aniso_U_13
_atom_site_aniso_U_12
Mn2 0.0530(7) 0.0317(6) 0.0410(7) -0.0024(5) -0.0111(5) 0.0052(6)
Mn1 0.0527(7) 0.0295(6) 0.0480(7) -0.0027(5) -0.0156(6) 0.0052(6)
Mn4 0.0471(7) 0.0326(6) 0.0427(7) 0.0005(5) -0.0123(6) 0.0018(6)
Mn3 0.0553(7) 0.0338(6) 0.0537(7) -0.0035(5) -0.0186(6) 0.0008(6)
Mn5 0.0526(7) 0.0347(6) 0.0505(7) 0.0005(5) -0.0192(6) 0.0012(6)
O1 0.044(3) 0.030(2) 0.035(3) -0.0046(18) -0.013(2) 0.004(2)
O2 0.053(3) 0.035(2) 0.047(3) -0.006(2) -0.011(2) 0.013(2)
O11 0.043(3) 0.038(3) 0.063(4) 0.002(2) -0.020(3) 0.005(2)
O21 0.043(3) 0.031(3) 0.050(3) -0.007(2) -0.008(2) 0.006(2)
N11 0.043(4) 0.026(3) 0.048(4) 0.001(3) -0.017(3) 0.015(3)
C11 0.034(5) 0.051(5) 0.066(6) -0.003(5) -0.026(4) 0.009(5)
C21 0.030(5) 0.067(6) 0.037(5) -0.019(4) -0.008(4) 0.016(4)
C31 0.044(5) 0.080(6) 0.055(6) -0.015(5) -0.021(4) 0.023(5)
C41 0.085(7) 0.091(7) 0.068(6) -0.018(6) -0.023(5) 0.031(6)
C51 0.094(8) 0.067(7) 0.071(7) -0.025(6) -0.029(6) 0.040(6)
C61 0.055(6) 0.053(5) 0.083(7) -0.022(5) -0.031(5) 0.025(5)
C71 0.035(5) 0.058(6) 0.044(5) -0.001(4) -0.001(4) 0.011(4)
C81 0.051(5) 0.048(5) 0.064(5) -0.006(4) -0.011(4) 0.003(4)
C91 0.041(5) 0.073(5) 0.089(6) 0.008(4) -0.026(4) -0.003(4)
O12 0.062(3) 0.033(3) 0.035(3) 0.002(2) -0.004(2) 0.004(2)
O22 0.050(3) 0.038(3) 0.036(3) -0.005(2) -0.018(2) 0.008(2)
N12 0.046(4) 0.020(3) 0.031(3) 0.004(2) -0.003(3) 0.006(3)
C12 0.048(5) 0.016(4) 0.054(6) -0.004(3) -0.004(4) 0.001(4)
C22 0.046(5) 0.024(4) 0.041(5) 0.002(4) -0.003(4) 0.004(4)
C32 0.075(6) 0.027(4) 0.049(5) -0.001(3) -0.024(5) -0.005(4)
C42 0.072(6) 0.038(4) 0.054(6) -0.006(4) -0.001(4) -0.016(4)
C52 0.072(6) 0.044(5) 0.068(7) -0.022(4) -0.021(5) -0.011(4)
C62 0.083(6) 0.049(5) 0.043(5) 0.007(4) -0.009(5) -0.015(5)
C72 0.042(4) 0.027(4) 0.026(4) -0.006(3) -0.002(3) 0.013(4)
C82 0.039(4) 0.043(4) 0.043(5) 0.002(3) -0.008(4) 0.001(4)
C92 0.060(5) 0.037(4) 0.043(4) -0.009(3) -0.006(4) 0.001(4)
O13 0.066(4) 0.047(3) 0.069(4) -0.019(2) -0.026(3) 0.012(3)
O23 0.037(3) 0.040(3) 0.068(3) 0.005(2) -0.021(2) 0.000(2)
N13 0.060(4) 0.033(4) 0.049(4) 0.000(3) -0.011(3) 0.000(3)
C13 0.046(5) 0.044(5) 0.059(5) -0.009(4) -0.023(4) 0.002(5)
C23 0.062(6) 0.047(5) 0.047(5) -0.006(4) -0.013(4) -0.018(5)
C33 0.062(6) 0.058(6) 0.114(7) -0.005(5) -0.002(5) -0.015(5)
C43 0.091(8) 0.055(6) 0.121(8) 0.005(5) -0.004(6) -0.036(6)
C53 0.077(7) 0.048(6) 0.125(8) -0.015(5) -0.048(6) -0.003(6)
C63 0.073(7) 0.050(6) 0.097(6) -0.015(4) -0.048(5) -0.009(5)
C73 0.037(5) 0.057(5) 0.053(5) 0.001(4) -0.007(4) -0.007(5)
C83 0.039(5) 0.084(6) 0.080(6) 0.010(5) -0.001(4) -0.008(5)
C93 0.113(8) 0.203(11) 0.115(9) 0.015(7) -0.028(7) 0.074(7)
O14 0.047(3) 0.041(3) 0.047(3) 0.006(2) -0.020(2) -0.001(2)
O24 0.043(3) 0.033(3) 0.048(3) -0.0109(19) -0.011(2) 0.008(2)
N14 0.057(4) 0.032(3) 0.033(4) 0.001(2) -0.010(3) -0.009(3)
C14 0.060(6) 0.050(5) 0.031(4) -0.005(3) -0.022(4) -0.005(5)
C24 0.047(5) 0.031(4) 0.048(5) -0.002(3) 0.006(4) -0.002(4)
C34 0.057(6) 0.042(5) 0.073(6) -0.009(4) -0.014(4) -0.007(4)
C44 0.082(7) 0.051(5) 0.070(6) -0.022(4) -0.017(5) -0.030(5)
C54 0.057(6) 0.058(5) 0.070(6) -0.009(4) -0.021(5) -0.013(5)
C64 0.057(6) 0.062(5) 0.051(5) -0.001(4) -0.015(4) 0.004(4)
C74 0.061(6) 0.029(4) 0.041(5) 0.006(3) -0.015(4) 0.004(4)
C84 0.051(5) 0.038(4) 0.058(5) -0.013(4) -0.008(4) 0.003(4)
C94 0.088(7) 0.087(6) 0.060(6) -0.001(4) 0.025(5) 0.023(5)
O15 0.049(3) 0.036(3) 0.070(3) 0.013(2) -0.020(3) -0.001(2)
O25 0.055(3) 0.034(3) 0.057(3) 0.004(2) -0.018(3) 0.010(2)
N15 0.055(4) 0.028(3) 0.044(4) 0.002(3) -0.011(3) 0.012(3)
C15 0.052(5) 0.017(4) 0.064(5) 0.011(3) -0.006(4) 0.006(4)
C25 0.053(5) 0.025(4) 0.029(4) -0.001(3) -0.008(4) 0.009(4)
C35 0.067(5) 0.028(4) 0.043(5) 0.007(3) -0.007(4) 0.002(4)
C45 0.108(7) 0.038(4) 0.041(5) 0.010(4) -0.004(5) -0.020(5)
C55 0.091(7) 0.039(5) 0.066(6) 0.010(4) -0.032(5) 0.000(5)
C65 0.088(6) 0.031(4) 0.066(5) 0.002(4) -0.029(5) -0.003(4)
C75 0.052(5) 0.033(4) 0.035(4) -0.003(3) -0.010(4) 0.007(4)
C85 0.062(5) 0.043(5) 0.083(6) 0.034(4) -0.033(5) -0.021(4)
C95 0.135(8) 0.049(5) 0.059(6) -0.016(4) -0.028(6) -0.007(5)
O16 0.034(3) 0.046(3) 0.044(3) 0.002(2) -0.013(2) 0.010(2)
O26 0.041(3) 0.029(3) 0.058(3) -0.001(2) -0.008(2) 0.005(2)
N16 0.045(4) 0.031(3) 0.045(4) 0.001(3) -0.016(3) -0.006(3)
C16 0.063(6) 0.028(4) 0.032(4) -0.006(3) -0.012(4) 0.003(5)
C26 0.038(5) 0.048(5) 0.045(4) 0.008(3) -0.011(4) -0.002(4)
C36 0.051(6) 0.042(5) 0.092(6) 0.016(4) -0.008(4) 0.007(5)
C46 0.045(5) 0.065(5) 0.092(6) 0.025(5) -0.016(5) 0.000(5)
C56 0.066(6) 0.054(5) 0.058(5) 0.012(4) -0.009(5) -0.016(5)
C66 0.050(5) 0.052(5) 0.053(5) 0.005(4) -0.012(4) 0.004(5)
C76 0.038(5) 0.041(5) 0.049(5) 0.001(4) -0.014(4) 0.000(5)
C86 0.039(5) 0.041(5) 0.114(7) 0.021(5) 0.012(5) 0.008(4)
C96 0.123(8) 0.071(6) 0.082(6) 0.002(5) 0.012(5) -0.004(6)
O17 0.063(3) 0.039(3) 0.064(3) -0.004(2) -0.021(3) 0.011(3)
O27 0.071(3) 0.038(3) 0.060(3) -0.003(2) -0.017(3) -0.003(3)
N17 0.066(4) 0.079(4) 0.052(4) -0.008(3) -0.021(3) 0.010(4)
C17 0.034(4) 0.051(5) 0.051(6) -0.018(4) -0.012(4) 0.006(4)
C27 0.077(6) 0.053(5) 0.063(6) -0.018(4) -0.005(5) 0.017(4)
C37 0.127(9) 0.129(8) 0.046(7) -0.013(5) -0.019(6) 0.071(7)
C47 0.027(7) 0.171(12) 0.119(10) -0.006(9) -0.015(7) -0.012(7)
C57 0.155(11) 0.118(9) 0.035(8) 0.016(6) -0.022(7) 0.041(7)
O18 0.071(4) 0.137(5) 0.152(6) -0.064(4) -0.058(4) 0.030(4)
O28 0.189(7) 0.078(4) 0.081(4) -0.024(3) 0.013(4) 0.012(4)
N18 0.077(5) 0.050(4) 0.045(4) -0.006(3) -0.006(3) -0.010(4)
C18 0.065(7) 0.079(7) 0.074(7) -0.018(5) 0.041(6) 0.016(5)
C28 0.103(8) 0.101(8) 0.102(8) -0.044(6) 0.040(6) 0.003(7)
C38 0.091(7) 0.056(5) 0.063(6) 0.015(4) -0.016(5) -0.035(6)
C48 0.067(6) 0.132(8) 0.103(7) -0.006(6) 0.000(5) 0.020(6)
C58 0.062(6) 0.080(6) 0.095(7) 0.029(5) 0.001(5) -0.002(5)
O19 0.047(3) 0.039(3) 0.032(3) -0.010(2) -0.001(2) 0.009(2)
C19 0.034(4) 0.045(4) 0.048(5) -0.003(3) -0.010(4) -0.006(4)
O1W 0.163(5) 0.085(4) 0.101(4) -0.013(3) -0.023(4) -0.003(4)

loop_
_atom_type_symbol
_atom_type_description
_atom_type_scat_dispersion_real
_atom_type_scat_dispersion_imag
_atom_type_scat_source
C C 0.0033 0.0016 'International Tables Vol C Tables 4.2.6.8 and 6.1.1.4'
H H 0.0000 0.0000 'International Tables Vol C Tables 4.2.6.8 and 6.1.1.4'
N N 0.0061 0.0033 'International Tables Vol C Tables 4.2.6.8 and 6.1.1.4'
O O 0.0106 0.0060 'International Tables Vol C Tables 4.2.6.8 and 6.1.1.4'
Mn Mn 0.3368 0.7283 'International Tables Vol C Tables 4.2.6.8 and 6.1.1.4'

loop_
_geom_angle_atom_site_label_1
_geom_angle_atom_site_label_2
_geom_angle_atom_site_label_3
_geom_angle
_geom_angle_site_symmetry_1
_geom_angle_site_symmetry_3
_geom_angle_publ_flag
O12 Mn2 O1 172.51(19) . . ?
O12 Mn2 O19 95.57(16) . . ?
O1 Mn2 O19 89.45(15) . . ?
O12 Mn2 N12 88.70(19) . . ?
O1 Mn2 N12 85.87(17) . . ?
O19 Mn2 N12 173.70(17) . . ?
O12 Mn2 O26 97.49(17) . . ?
O1 Mn2 O26 87.45(15) . . ?
O19 Mn2 O26 96.30(16) . . ?
N12 Mn2 O26 87.71(18) . . ?
O12 Mn2 O21 88.04(16) . . ?
O1 Mn2 O21 87.26(15) . . ?
O19 Mn2 O21 80.94(16) . . ?
N12 Mn2 O21 94.61(18) . . ?
O26 Mn2 O21 174.06(14) . . ?
O12 Mn2 Mn4 144.26(11) . . ?
O1 Mn2 Mn4 34.95(9) . . ?
O19 Mn2 Mn4 114.96(12) . . ?
N12 Mn2 Mn4 62.68(15) . . ?
O26 Mn2 Mn4 62.64(11) . . ?
O21 Mn2 Mn4 113.68(11) . . ?
O12 Mn2 Mn3 98.46(11) . . ?
O1 Mn2 Mn3 82.33(10) . . ?
O19 Mn2 Mn3 36.19(11) . . ?
N12 Mn2 Mn3 138.56(14) . . ?
O26 Mn2 Mn3 130.97(11) . . ?
O21 Mn2 Mn3 45.41(10) . . ?
Mn4 Mn2 Mn3 117.09(5) . . ?
O11 Mn1 O2 91.10(18) . . ?
O11 Mn1 O25 90.05(18) . . ?
O2 Mn1 O25 85.83(16) . . ?
O11 Mn1 O24 90.69(18) . . ?
O2 Mn1 O24 177.77(18) . . ?
O25 Mn1 O24 92.84(17) . . ?
O11 Mn1 O1 176.86(18) . . ?
O2 Mn1 O1 89.22(15) . . ?
O25 Mn1 O1 93.09(17) . . ?
O24 Mn1 O1 89.06(16) . . ?
O11 Mn1 N11 84.8(2) . . ?
O2 Mn1 N11 87.11(19) . . ?
O25 Mn1 N11 171.15(17) . . ?
O24 Mn1 N11 94.4(2) . . ?
O1 Mn1 N11 92.14(19) . . ?
O11 Mn1 Mn5 62.84(15) . . ?
O2 Mn1 Mn5 35.46(10) . . ?
O25 Mn1 Mn5 66.70(11) . . ?
O24 Mn1 Mn5 145.17(11) . . ?
O1 Mn1 Mn5 118.61(12) . . ?
N11 Mn1 Mn5 104.50(13) . . ?
O14 Mn4 O16 91.97(17) . . ?
O14 Mn4 O1 174.08(18) . . ?
O16 Mn4 O1 92.46(16) . . ?
O14 Mn4 O22 85.07(16) . . ?
O16 Mn4 O22 176.42(17) . . ?
O1 Mn4 O22 90.63(16) . . ?
O14 Mn4 N16 97.20(19) . . ?
O16 Mn4 N16 85.3(2) . . ?
O1 Mn4 N16 87.08(18) . . ?
O22 Mn4 N16 93.01(19) . . ?
O14 Mn4 N14 88.54(19) . . ?
O16 Mn4 N14 89.54(19) . . ?
O1 Mn4 N14 87.57(18) . . ?
O22 Mn4 N14 92.40(18) . . ?
N16 Mn4 N14 172.44(19) . . ?
O14 Mn4 Mn2 143.12(12) . . ?
O16 Mn4 Mn2 117.06(12) . . ?
O1 Mn4 Mn2 36.06(10) . . ?
O22 Mn4 Mn2 64.88(11) . . ?
N16 Mn4 Mn2 65.43(17) . . ?
N14 Mn4 Mn2 112.41(16) . . ?
O13 Mn3 O2 175.60(18) . . ?
O13 Mn3 O19 93.06(18) . . ?
O2 Mn3 O19 91.24(15) . . ?
O13 Mn3 N13 88.9(2) . . ?
O2 Mn3 N13 86.80(19) . . ?
O19 Mn3 N13 177.8(2) . . ?
O13 Mn3 O17 88.66(18) . . ?
O2 Mn3 O17 90.39(16) . . ?
O19 Mn3 O17 90.33(17) . . ?
N13 Mn3 O17 88.73(19) . . ?
O13 Mn3 O21 99.71(17) . . ?
O2 Mn3 O21 82.02(15) . . ?
O19 Mn3 O21 78.99(15) . . ?
N13 Mn3 O21 101.66(18) . . ?
O17 Mn3 O21 166.69(15) . . ?
O13 Mn3 Mn5 144.35(13) . . ?
O2 Mn3 Mn5 31.59(10) . . ?
O19 Mn3 Mn5 116.11(11) . . ?
N13 Mn3 Mn5 61.72(16) . . ?
O17 Mn3 Mn5 72.09(11) . . ?
O21 Mn3 Mn5 105.40(10) . . ?
O13 Mn3 Mn2 103.35(13) . . ?
O2 Mn3 Mn2 80.72(11) . . ?
O19 Mn3 Mn2 35.94(11) . . ?
N13 Mn3 Mn2 144.32(15) . . ?
O17 Mn3 Mn2 124.39(12) . . ?
O21 Mn3 Mn2 43.69(10) . . ?
Mn5 Mn3 Mn2 112.30(3) . . ?
O15 Mn5 O2 171.74(17) . . ?
O15 Mn5 O23 94.53(18) . . ?
O2 Mn5 O23 90.05(16) . . ?
O15 Mn5 N15 88.60(19) . . ?
O2 Mn5 N15 85.36(18) . . ?
O23 Mn5 N15 166.17(19) . . ?
O15 Mn5 O27 92.95(17) . . ?
O2 Mn5 O27 93.37(16) . . ?
O23 Mn5 O27 96.30(17) . . ?
N15 Mn5 O27 96.99(19) . . ?
O15 Mn5 Mn1 136.01(13) . . ?
O2 Mn5 Mn1 35.74(11) . . ?
O23 Mn5 Mn1 107.29(12) . . ?
N15 Mn5 Mn1 62.17(15) . . ?
O27 Mn5 Mn1 120.97(11) . . ?
O15 Mn5 Mn3 155.24(12) . . ?
O2 Mn5 Mn3 31.93(10) . . ?
O23 Mn5 Mn3 62.79(12) . . ?
N15 Mn5 Mn3 115.83(14) . . ?
O27 Mn5 Mn3 80.66(11) . . ?
Mn1 Mn5 Mn3 65.17(3) . . ?
Mn4 O1 Mn1 118.72(17) . . ?
Mn4 O1 Mn2 108.99(16) . . ?
Mn1 O1 Mn2 118.85(18) . . ?
Mn5 O2 Mn1 108.80(17) . . ?
Mn5 O2 Mn3 116.47(17) . . ?
Mn1 O2 Mn3 126.4(2) . . ?
C11 O11 Mn1 118.4(4) . . ?
N11 O21 Mn2 110.4(3) . . ?
N11 O21 Mn3 110.6(3) . . ?
Mn2 O21 Mn3 90.90(16) . . ?
C71 N11 O21 120.9(6) . . ?
C71 N11 Mn1 127.8(5) . . ?
O21 N11 Mn1 111.2(4) . . ?
O11 C11 C61 120.0(8) . . ?
O11 C11 C21 122.3(7) . . ?
C61 C11 C21 117.6(8) . . ?
C31 C21 C11 118.9(7) . . ?
C31 C21 C71 119.7(8) . . ?
C11 C21 C71 121.3(7) . . ?
C21 C31 C41 120.6(8) . . ?
C21 C31 H31 119.7 . . ?
C41 C31 H31 119.7 . . ?
C51 C41 C31 119.8(9) . . ?
C51 C41 H41 120.1 . . ?
C31 C41 H41 120.1 . . ?
C61 C51 C41 120.2(9) . . ?
C61 C51 H51 119.9 . . ?
C41 C51 H51 119.9 . . ?
C51 C61 C11 122.7(9) . . ?
C51 C61 H61 118.6 . . ?
C11 C61 H61 118.6 . . ?
N11 C71 C21 117.6(7) . . ?
N11 C71 C81 119.0(6) . . ?
C21 C71 C81 123.2(7) . . ?
C71 C81 C91 113.5(5) . . ?
C71 C81 H81A 108.9 . . ?
C91 C81 H81A 108.9 . . ?
C71 C81 H81B 108.9 . . ?
C91 C81 H81B 108.9 . . ?
H81A C81 H81B 107.7 . . ?
C81 C91 H91A 109.5 . . ?
C81 C91 H91B 109.5 . . ?
H91A C91 H91B 109.5 . . ?
C81 C91 H91C 109.5 . . ?
H91A C91 H91C 109.5 . . ?
H91B C91 H91C 109.5 . . ?
C12 O12 Mn2 120.4(4) . . ?
N12 O22 Mn4 116.8(3) . . ?
C72 N12 O22 116.3(5) . . ?
C72 N12 Mn2 128.9(4) . . ?
O22 N12 Mn2 114.8(3) . . ?
O12 C12 C22 124.6(6) . . ?
O12 C12 C62 115.2(7) . . ?
C22 C12 C62 120.2(7) . . ?
C12 C22 C32 117.4(6) . . ?
C12 C22 C72 122.3(6) . . ?
C32 C22 C72 120.3(6) . . ?
C42 C32 C22 122.4(6) . . ?
C42 C32 H32 118.8 . . ?
C22 C32 H32 118.8 . . ?
C32 C42 C52 117.4(7) . . ?
C32 C42 H42 121.3 . . ?
C52 C42 H42 121.3 . . ?
C62 C52 C42 123.4(7) . . ?
C62 C52 H52 118.3 . . ?
C42 C52 H52 118.3 . . ?
C52 C62 C12 119.0(7) . . ?
C52 C62 H62 120.5 . . ?
C12 C62 H62 120.5 . . ?
N12 C72 C22 118.1(6) . . ?
N12 C72 C82 121.2(5) . . ?
C22 C72 C82 120.3(6) . . ?
C92 C82 C72 110.3(4) . . ?
C92 C82 H82A 109.6 . . ?
C72 C82 H82A 109.6 . . ?
C92 C82 H82B 109.6 . . ?
C72 C82 H82B 109.6 . . ?
H82A C82 H82B 108.1 . . ?
C82 C92 H92A 109.5 . . ?
C82 C92 H92B 109.5 . . ?
H92A C92 H92B 109.5 . . ?
C82 C92 H92C 109.5 . . ?
H92A C92 H92C 109.5 . . ?
H92B C92 H92C 109.5 . . ?
C13 O13 Mn3 124.0(4) . . ?
N13 O23 Mn5 119.1(3) . . ?
C73 N13 O23 117.2(5) . . ?
C73 N13 Mn3 127.6(5) . . ?
O23 N13 Mn3 114.6(4) . . ?
O13 C13 C23 124.0(7) . . ?
O13 C13 C63 117.3(7) . . ?
C23 C13 C63 118.6(7) . . ?
C33 C23 C13 117.4(7) . . ?
C33 C23 C73 119.8(8) . . ?
C13 C23 C73 122.6(7) . . ?
C23 C33 C43 122.0(8) . . ?
C23 C33 H33 119.0 . . ?
C43 C33 H33 119.0 . . ?
C53 C43 C33 120.3(8) . . ?
C53 C43 H43 119.9 . . ?
C33 C43 H43 119.9 . . ?
C63 C53 C43 118.0(8) . . ?
C63 C53 H53 121.0 . . ?
C43 C53 H53 121.0 . . ?
C53 C63 C13 123.4(8) . . ?
C53 C63 H63 118.3 . . ?
C13 C63 H63 118.3 . . ?
N13 C73 C23 119.1(6) . . ?
N13 C73 C83 117.7(6) . . ?
C23 C73 C83 123.2(6) . . ?
C73 C83 C93 108.1(6) . . ?
C73 C83 H83A 110.1 . . ?
C93 C83 H83A 110.1 . . ?
C73 C83 H83B 110.1 . . ?
C93 C83 H83B 110.1 . . ?
H83A C83 H83B 108.4 . . ?
C83 C93 H93A 109.5 . . ?
C83 C93 H93B 109.5 . . ?
H93A C93 H93B 109.5 . . ?
C83 C93 H93C 109.5 . . ?
H93A C93 H93C 109.5 . . ?
H93B C93 H93C 109.5 . . ?
C14 O14 Mn4 121.8(4) . . ?
N14 O24 Mn1 112.7(3) . . ?
C74 N14 O24 115.6(5) . . ?
C74 N14 Mn4 129.9(5) . . ?
O24 N14 Mn4 114.5(3) . . ?
O14 C14 C24 124.5(6) . . ?
O14 C14 C64 115.4(6) . . ?
C24 C14 C64 120.0(6) . . ?
C14 C24 C34 118.0(6) . . ?
C14 C24 C74 122.9(6) . . ?
C34 C24 C74 119.1(6) . . ?
C44 C34 C24 121.6(7) . . ?
C44 C34 H34 119.2 . . ?
C24 C34 H34 119.2 . . ?
C54 C44 C34 120.2(6) . . ?
C54 C44 H44 119.9 . . ?
C34 C44 H44 119.9 . . ?
C44 C54 C64 119.5(7) . . ?
C44 C54 H54 120.2 . . ?
C64 C54 H54 120.2 . . ?
C54 C64 C14 120.6(7) . . ?
C54 C64 H64 119.7 . . ?
C14 C64 H64 119.7 . . ?
N14 C74 C84 122.1(6) . . ?
N14 C74 C24 116.8(6) . . ?
C84 C74 C24 120.9(5) . . ?
C74 C84 C94 110.4(5) . . ?
C74 C84 H84A 109.6 . . ?
C94 C84 H84A 109.6 . . ?
C74 C84 H84B 109.6 . . ?
C94 C84 H84B 109.6 . . ?
H84A C84 H84B 108.1 . . ?
C84 C94 H94A 109.5 . . ?
C84 C94 H94B 109.5 . . ?
H94A C94 H94B 109.5 . . ?
C84 C94 H94C 109.5 . . ?
H94A C94 H94C 109.5 . . ?
H94B C94 H94C 109.5 . . ?
C15 O15 Mn5 125.7(4) . . ?
N15 O25 Mn1 113.7(3) . . ?
C75 N15 O25 116.5(5) . . ?
C75 N15 Mn5 128.0(4) . . ?
O25 N15 Mn5 115.5(3) . . ?
O15 C15 C65 119.3(6) . . ?
O15 C15 C25 123.6(5) . . ?
C65 C15 C25 117.1(6) . . ?
C35 C25 C15 118.2(5) . . ?
C35 C25 C75 120.2(6) . . ?
C15 C25 C75 121.6(6) . . ?
C45 C35 C25 124.2(6) . . ?
C45 C35 H35 117.9 . . ?
C25 C35 H35 117.9 . . ?
C35 C45 C55 117.9(6) . . ?
C35 C45 H45 121.1 . . ?
C55 C45 H45 121.1 . . ?
C65 C55 C45 118.7(6) . . ?
C65 C55 H55 120.7 . . ?
C45 C55 H55 120.7 . . ?
C55 C65 C15 123.9(7) . . ?
C55 C65 H65 118.1 . . ?
C15 C65 H65 118.1 . . ?
N15 C75 C25 120.7(5) . . ?
N15 C75 C85 117.1(5) . . ?
C25 C75 C85 121.9(5) . . ?
C75 C85 C95 110.0(6) . . ?
C75 C85 H85A 109.7 . . ?
C95 C85 H85A 109.7 . . ?
C75 C85 H85B 109.7 . . ?
C95 C85 H85B 109.7 . . ?
H85A C85 H85B 108.2 . . ?
C85 C95 H95A 109.5 . . ?
C85 C95 H95B 109.5 . . ?
H95A C95 H95B 109.5 . . ?
C85 C95 H95C 109.5 . . ?
H95A C95 H95C 109.5 . . ?
H95B C95 H95C 109.5 . . ?
C16 O16 Mn4 117.5(4) . . ?
N16 O26 Mn2 113.4(3) . . ?
C76 N16 O26 119.0(6) . . ?
C76 N16 Mn4 125.1(5) . . ?
O26 N16 Mn4 115.6(4) . . ?
O16 C16 C66 119.8(6) . . ?
O16 C16 C26 121.2(6) . . ?
C66 C16 C26 118.8(7) . . ?
C36 C26 C16 117.8(6) . . ?
C36 C26 C76 120.7(7) . . ?
C16 C26 C76 121.4(6) . . ?
C46 C36 C26 123.4(7) . . ?
C46 C36 H36 118.3 . . ?
C26 C36 H36 118.3 . . ?
C36 C46 C56 118.2(7) . . ?
C36 C46 H46 120.9 . . ?
C56 C46 H46 120.9 . . ?
C66 C56 C46 120.6(7) . . ?
C66 C56 H56 119.7 . . ?
C46 C56 H56 119.7 . . ?
C56 C66 C16 121.0(7) . . ?
C56 C66 H66 119.5 . . ?
C16 C66 H66 119.5 . . ?
N16 C76 C26 118.9(7) . . ?
N16 C76 C86 118.8(6) . . ?
C26 C76 C86 121.6(7) . . ?
C96 C86 C76 108.1(6) . . ?
C96 C86 H86A 110.1 . . ?
C76 C86 H86A 110.1 . . ?
C96 C86 H86B 110.1 . . ?
C76 C86 H86B 110.1 . . ?
H86A C86 H86B 108.4 . . ?
C86 C96 H96A 109.5 . . ?
C86 C96 H96B 109.5 . . ?
H96A C96 H96B 109.5 . . ?
C86 C96 H96C 109.5 . . ?
H96A C96 H96C 109.5 . . ?
H96B C96 H96C 109.5 . . ?
C17 O17 Mn3 134.3(4) . . ?
C17 O27 Mn5 122.5(4) . . ?
C27 N17 H17A 109.5 . . ?
C27 N17 H17B 109.5 . . ?
H17A N17 H17B 109.5 . . ?
C27 N17 H17C 109.5 . . ?
H17A N17 H17C 109.5 . . ?
H17B N17 H17C 109.5 . . ?
O17 C17 O27 127.5(6) . . ?
O17 C17 C27 116.0(5) . . ?
O27 C17 C27 116.4(6) . . ?
N17 C27 C17 107.2(5) . . ?
N17 C27 C37 110.4(5) . . ?
C17 C27 C37 113.5(5) . . ?
N17 C27 H27 108.5 . . ?
C17 C27 H27 108.5 . . ?
C37 C27 H27 108.5 . . ?
C67 C37 C47 111.1(7) . . ?
C67 C37 C27 107.4(7) . . ?
C47 C37 C27 114.1(6) . . ?
C67 C37 C57 98.7(10) . . ?
C47 C37 C57 117.3(7) . . ?
C27 C37 C57 106.9(6) . . ?
C47 C37 H37A 111.8(8) . . ?
C27 C37 H37A 101.5(6) . . ?
C57 C37 H37A 103.7(7) . . ?
C67 C37 H37B 104.2(10) . . ?
C27 C37 H37B 104.8(6) . . ?
H37A C37 H37B 109.1(8) . . ?
C67 C37 H37C 121.9(8) . . ?
C27 C37 H37C 108.0(6) . . ?
C57 C37 H37C 112.9(7) . . ?
H37A C37 H37C 122.5(9) . . ?
H37B C37 H37C 109.3(8) . . ?
C37 C47 H47A 109.5 . . ?
H37C C47 H47A 118.9 . . ?
C37 C47 H47B 109.5 . . ?
H37C C47 H47B 94.4 . . ?
H47A C47 H47B 109.5 . . ?
C37 C47 H47C 109.5 . . ?
H37C C47 H47C 113.9 . . ?
H47A C47 H47C 109.5 . . ?
H47B C47 H47C 109.5 . . ?
C37 C67 H67A 109.5 . . ?
H37A C67 H67A 103.7 . . ?
C37 C67 H67B 109.5 . . ?
H37A C67 H67B 100.1 . . ?
H67A C67 H67B 109.5 . . ?
C37 C67 H67C 109.5 . . ?
H37A C67 H67C 123.8 . . ?
H67A C67 H67C 109.5 . . ?
H67B C67 H67C 109.5 . . ?
C37 C57 H57A 109.5 . . ?
H37B C57 H57A 112.2 . . ?
C37 C57 H57B 109.5 . . ?
H37B C57 H57B 100.9 . . ?
H57A C57 H57B 109.5 . . ?
C37 C57 H57C 109.5 . . ?
H37B C57 H57C 114.9 . . ?
H57A C57 H57C 109.5 . . ?
H57B C57 H57C 109.5 . . ?
C28 N18 H18A 109.5 . . ?
C28 N18 H18B 109.5 . . ?
H18A N18 H18B 109.5 . . ?
C28 N18 H18C 109.5 . . ?
H18A N18 H18C 109.5 . . ?
H18B N18 H18C 109.5 . . ?
O18 C18 O28 126.1(6) . . ?
O18 C18 C28 117.4(5) . . ?
O28 C18 C28 115.9(6) . . ?
N18 C28 C38 113.8(5) . . ?
N18 C28 C18 107.6(5) . . ?
C38 C28 C18 116.3(5) . . ?
N18 C28 H28A 106.1 . . ?
C38 C28 H28A 106.1 . . ?
C18 C28 H28A 106.1 . . ?
C58 C38 C48 112.0(6) . . ?
C58 C38 C28 107.1(6) . . ?
C48 C38 C28 116.6(5) . . ?
C58 C38 H38A 106.9 . . ?
C48 C38 H38A 106.9 . . ?
C28 C38 H38A 106.9 . . ?
C38 C48 H48A 109.5 . . ?
C38 C48 H48B 109.5 . . ?
H48A C48 H48B 109.5 . . ?
C38 C48 H48C 109.5 . . ?
H48A C48 H48C 109.5 . . ?
H48B C48 H48C 109.5 . . ?
C38 C58 H58A 109.5 . . ?
C38 C58 H58B 109.5 . . ?
H58A C58 H58B 109.5 . . ?
C38 C58 H58C 109.5 . . ?
H58A C58 H58C 109.5 . . ?
H58B C58 H58C 109.5 . . ?
C19 O19 Mn2 119.3(3) . . ?
C19 O19 Mn3 118.4(3) . . ?
Mn2 O19 Mn3 107.87(19) . . ?
O19 C19 H19A 109.5 . . ?
O19 C19 H19B 109.5 . . ?
H19A C19 H19B 109.5 . . ?
O19 C19 H19C 109.5 . . ?
H19A C19 H19C 109.5 . . ?
H19B C19 H19C 109.5 . . ?
H1W1 O1W H2W1 117.2 . . ?

loop_
_geom_bond_atom_site_label_1
_geom_bond_atom_site_label_2
_geom_bond_distance
_geom_bond_site_symmetry_2
_geom_bond_publ_flag
Mn2 O12 1.863(4) . ?
Mn2 O1 1.933(3) . ?
Mn2 O19 1.976(4) . ?
Mn2 N12 1.982(5) . ?
Mn2 O26 2.105(4) . ?
Mn2 O21 2.214(4) . ?
Mn2 Mn4 3.1053(16) . ?
Mn2 Mn3 3.205(2) . ?
Mn1 O11 1.874(4) . ?
Mn1 O2 1.880(3) . ?
Mn1 O25 1.885(4) . ?
Mn1 O24 1.887(4) . ?
Mn1 O1 1.893(3) . ?
Mn1 N11 1.996(5) . ?
Mn1 Mn5 3.0463(18) . ?
Mn4 O14 1.855(4) . ?
Mn4 O16 1.867(4) . ?
Mn4 O1 1.881(3) . ?
Mn4 O22 1.887(4) . ?
Mn4 N16 1.991(5) . ?
Mn4 N14 2.005(5) . ?
Mn3 O13 1.855(4) . ?
Mn3 O2 1.885(3) . ?
Mn3 O19 1.988(4) . ?
Mn3 N13 2.027(5) . ?
Mn3 O17 2.162(4) . ?
Mn3 O21 2.283(4) . ?
Mn3 Mn5 3.1900(17) . ?
Mn5 O15 1.837(4) . ?
Mn5 O2 1.867(3) . ?
Mn5 O23 1.932(4) . ?
Mn5 N15 1.995(5) . ?
Mn5 O27 2.127(4) . ?
O11 C11 1.342(8) . ?
O21 N11 1.365(5) . ?
N11 C71 1.282(7) . ?
C11 C61 1.382(9) . ?
C11 C21 1.419(9) . ?
C21 C31 1.371(8) . ?
C21 C71 1.467(8) . ?
C31 C41 1.404(9) . ?
C31 H31 0.9500 . ?
C41 C51 1.348(9) . ?
C41 H41 0.9500 . ?
C51 C61 1.346(9) . ?
C51 H51 0.9500 . ?
C61 H61 0.9500 . ?
C71 C81 1.480(8) . ?
C81 C91 1.508(6) . ?
C81 H81A 0.9900 . ?
C81 H81B 0.9900 . ?
C91 H91A 0.9800 . ?
C91 H91B 0.9800 . ?
C91 H91C 0.9800 . ?
O12 C12 1.323(7) . ?
O22 N12 1.403(5) . ?
N12 C72 1.277(6) . ?
C12 C22 1.393(8) . ?
C12 C62 1.399(8) . ?
C22 C32 1.400(8) . ?
C22 C72 1.477(8) . ?
C32 C42 1.366(7) . ?
C32 H32 0.9500 . ?
C42 C52 1.372(8) . ?
C42 H42 0.9500 . ?
C52 C62 1.341(8) . ?
C52 H52 0.9500 . ?
C62 H62 0.9500 . ?
C72 C82 1.516(7) . ?
C82 C92 1.510(7) . ?
C82 H82A 0.9900 . ?
C82 H82B 0.9900 . ?
C92 H92A 0.9800 . ?
C92 H92B 0.9800 . ?
C92 H92C 0.9800 . ?
O13 C13 1.349(7) . ?
O23 N13 1.365(5) . ?
N13 C73 1.297(7) . ?
C13 C23 1.387(8) . ?
C13 C63 1.402(8) . ?
C23 C33 1.375(9) . ?
C23 C73 1.490(8) . ?
C33 C43 1.382(9) . ?
C33 H33 0.9500 . ?
C43 C53 1.369(9) . ?
C43 H43 0.9500 . ?
C53 C63 1.331(9) . ?
C53 H53 0.9500 . ?
C63 H63 0.9500 . ?
C73 C83 1.496(8) . ?
C83 C93 1.512(9) . ?
C83 H83A 0.9900 . ?
C83 H83B 0.9900 . ?
C93 H93A 0.9800 . ?
C93 H93B 0.9800 . ?
C93 H93C 0.9800 . ?
O14 C14 1.345(6) . ?
O24 N14 1.379(5) . ?
N14 C74 1.286(6) . ?
C14 C24 1.391(8) . ?
C14 C64 1.409(8) . ?
C24 C34 1.392(7) . ?
C24 C74 1.508(8) . ?
C34 C44 1.386(8) . ?
C34 H34 0.9500 . ?
C44 C54 1.372(8) . ?
C44 H44 0.9500 . ?
C54 C64 1.380(8) . ?
C54 H54 0.9500 . ?
C64 H64 0.9500 . ?
C74 C84 1.486(8) . ?
C84 C94 1.502(7) . ?
C84 H84A 0.9900 . ?
C84 H84B 0.9900 . ?
C94 H94A 0.9800 . ?
C94 H94B 0.9800 . ?
C94 H94C 0.9800 . ?
O15 C15 1.318(6) . ?
O25 N15 1.388(5) . ?
N15 C75 1.295(6) . ?
C15 C65 1.397(7) . ?
C15 C25 1.417(7) . ?
C25 C35 1.375(7) . ?
C25 C75 1.452(7) . ?
C35 C45 1.355(7) . ?
C35 H35 0.9500 . ?
C45 C55 1.422(8) . ?
C45 H45 0.9500 . ?
C55 C65 1.346(8) . ?
C55 H55 0.9500 . ?
C65 H65 0.9500 . ?
C75 C85 1.508(7) . ?
C85 C95 1.515(9) . ?
C85 H85A 0.9900 . ?
C85 H85B 0.9900 . ?
C95 H95A 0.9800 . ?
C95 H95B 0.9800 . ?
C95 H95C 0.9800 . ?
O16 C16 1.335(7) . ?
O26 N16 1.340(5) . ?
N16 C76 1.304(7) . ?
C16 C66 1.413(8) . ?
C16 C26 1.416(8) . ?
C26 C36 1.391(8) . ?
C26 C76 1.441(8) . ?
C36 C46 1.376(8) . ?
C36 H36 0.9500 . ?
C46 C56 1.394(8) . ?
C46 H46 0.9500 . ?
C56 C66 1.374(8) . ?
C56 H56 0.9500 . ?
C66 H66 0.9500 . ?
C76 C86 1.540(8) . ?
C86 C96 1.500(7) . ?
C86 H86A 0.9900 . ?
C86 H86B 0.9900 . ?
C96 H96A 0.9800 . ?
C96 H96B 0.9800 . ?
C96 H96C 0.9800 . ?
O17 C17 1.225(5) . ?
O27 C17 1.243(5) . ?
N17 C27 1.446(5) . ?
N17 H17A 0.9100 . ?
N17 H17B 0.9100 . ?
N17 H17C 0.9100 . ?
C17 C27 1.539(6) . ?
C27 C37 1.544(6) . ?
C27 H27 1.0000 . ?
C37 C67 1.437(8) . ?
C37 C47 1.464(7) . ?
C37 C57 1.554(10) . ?
C37 H37A 0.996(8) . ?
C37 H37B 0.964(8) . ?
C37 H37C 0.878(9) . ?
C47 H37C 0.623(9) . ?
C47 H47A 0.9800 . ?
C47 H47B 0.9800 . ?
C47 H47C 0.9800 . ?
C67 H37A 0.462(9) . ?
C67 H67A 0.9800 . ?
C67 H67B 0.9800 . ?
C67 H67C 0.9800 . ?
C57 H37B 0.600(9) . ?
C57 H57A 0.9800 . ?
C57 H57B 0.9800 . ?
C57 H57C 0.9800 . ?
O18 C18 1.213(6) . ?
O28 C18 1.237(5) . ?
N18 C28 1.429(5) . ?
N18 H18A 0.9100 . ?
N18 H18B 0.9100 . ?
N18 H18C 0.9100 . ?
C18 C28 1.538(6) . ?
C28 C38 1.536(6) . ?
C28 H28A 1.0000 . ?
C38 C58 1.439(7) . ?
C38 C48 1.461(6) . ?
C38 H38A 1.0000 . ?
C48 H48A 0.9800 . ?
C48 H48B 0.9800 . ?
C48 H48C 0.9800 . ?
C58 H58A 0.9800 . ?
C58 H58B 0.9800 . ?
C58 H58C 0.9800 . ?
O19 C19 1.404(6) . ?
C19 H19A 0.9800 . ?
C19 H19B 0.9800 . ?
C19 H19C 0.9800 . ?
O1W H1W1 0.8201 . ?
O1W H2W1 0.8200 . ?

loop_
_geom_hbond_atom_site_label_D
_geom_hbond_atom_site_label_H
_geom_hbond_atom_site_label_A
_geom_hbond_distance_DH
_geom_hbond_distance_HA
_geom_hbond_distance_DA
_geom_hbond_angle_DHA
_geom_hbond_site_symmetry_A
N17 H17A O1W 0.91 2.14 3.017(7) 162.4 .
N17 H17B O28 0.91 1.81 2.647(7) 152.2 3_566
N17 H17C O18 0.91 1.97 2.761(7) 144.1 .
N18 H18A O25 0.91 2.22 2.963(6) 138.7 .
N18 H18A O16 0.91 2.33 3.021(6) 132.3 .
N18 H18B O27 0.91 2.40 3.279(6) 163.5 .
N18 H18C O19 0.91 2.15 3.015(6) 159.3 .
N18 H18C O1 0.91 2.38 2.881(6) 114.8 .
O1W H1W1 O13 0.82 2.06 2.871(7) 167.5 .
O1W H2W1 O2W 0.82 2.11 2.888(12) 158.0 3_566
O1W H1W1 O13 0.82 2.06 2.871(7) 167.5 .

loop_
_geom_torsion_atom_site_label_1
_geom_torsion_atom_site_label_2
_geom_torsion_atom_site_label_3
_geom_torsion_atom_site_label_4
_geom_torsion
_geom_torsion_site_symmetry_1
_geom_torsion_site_symmetry_2
_geom_torsion_site_symmetry_3
_geom_torsion_site_symmetry_4
_geom_torsion_publ_flag
O11 C11 C21 C31 -179.6(5) . . . . ?
C61 C11 C21 C31 3.7(9) . . . . ?
O11 C11 C21 C71 3.6(9) . . . . ?
C61 C11 C21 C71 -173.1(6) . . . . ?
C11 C21 C31 C41 -2.7(9) . . . . ?
C71 C21 C31 C41 174.2(6) . . . . ?
C21 C31 C41 C51 1.2(10) . . . . ?
C31 C41 C51 C61 -0.8(12) . . . . ?
C41 C51 C61 C11 2.0(12) . . . . ?
O11 C11 C61 C51 179.8(6) . . . . ?
C21 C11 C61 C51 -3.4(10) . . . . ?
O21 N11 C71 C21 168.1(4) . . . . ?
O21 N11 C71 C81 -7.2(9) . . . . ?
C31 C21 C71 N11 161.6(6) . . . . ?
C11 C21 C71 N11 -21.6(9) . . . . ?
C31 C21 C71 C81 -23.3(9) . . . . ?
C11 C21 C71 C81 153.5(6) . . . . ?
N11 C71 C81 C91 107.2(7) . . . . ?
C21 C71 C81 C91 -67.9(8) . . . . ?
O12 C12 C22 C32 177.2(5) . . . . ?
C62 C12 C22 C32 -4.4(8) . . . . ?
O12 C12 C22 C72 -2.0(9) . . . . ?
C62 C12 C22 C72 176.4(5) . . . . ?
C12 C22 C32 C42 5.1(9) . . . . ?
C72 C22 C32 C42 -175.7(5) . . . . ?
C22 C32 C42 C52 -3.9(9) . . . . ?
C32 C42 C52 C62 2.2(10) . . . . ?
C42 C52 C62 C12 -1.7(11) . . . . ?
O12 C12 C62 C52 -178.6(6) . . . . ?
C22 C12 C62 C52 2.9(9) . . . . ?
O22 N12 C72 C22 176.5(4) . . . . ?
O22 N12 C72 C82 -10.0(7) . . . . ?
C12 C22 C72 N12 -18.5(8) . . . . ?
C32 C22 C72 N12 162.3(5) . . . . ?
C12 C22 C72 C82 167.9(5) . . . . ?
C32 C22 C72 C82 -11.2(8) . . . . ?
N12 C72 C82 C92 -78.9(7) . . . . ?
C22 C72 C82 C92 94.4(6) . . . . ?
O13 C13 C23 C33 -180.0(6) . . . . ?
C63 C13 C23 C33 -3.0(10) . . . . ?
O13 C13 C23 C73 -4.3(10) . . . . ?
C63 C13 C23 C73 172.7(5) . . . . ?
C13 C23 C33 C43 0.2(11) . . . . ?
C73 C23 C33 C43 -175.6(6) . . . . ?
C23 C33 C43 C53 4.2(12) . . . . ?
C33 C43 C53 C63 -5.7(12) . . . . ?
C43 C53 C63 C13 2.9(12) . . . . ?
O13 C13 C63 C53 178.7(7) . . . . ?
C23 C13 C63 C53 1.4(11) . . . . ?
O23 N13 C73 C23 -173.9(5) . . . . ?
O23 N13 C73 C83 4.5(8) . . . . ?
C33 C23 C73 N13 -162.4(6) . . . . ?
C13 C23 C73 N13 22.0(9) . . . . ?
C33 C23 C73 C83 19.4(10) . . . . ?
C13 C23 C73 C83 -156.3(6) . . . . ?
N13 C73 C83 C93 -90.7(8) . . . . ?
C23 C73 C83 C93 87.6(8) . . . . ?
O14 C14 C24 C34 -178.9(6) . . . . ?
C64 C14 C24 C34 -1.6(9) . . . . ?
O14 C14 C24 C74 0.9(10) . . . . ?
C64 C14 C24 C74 178.1(6) . . . . ?
C14 C24 C34 C44 0.0(10) . . . . ?
C74 C24 C34 C44 -179.7(6) . . . . ?
C24 C34 C44 C54 1.3(11) . . . . ?
C34 C44 C54 C64 -1.0(11) . . . . ?
C44 C54 C64 C14 -0.6(10) . . . . ?
O14 C14 C64 C54 179.5(6) . . . . ?
C24 C14 C64 C54 2.0(10) . . . . ?
O24 N14 C74 C84 0.4(8) . . . . ?
O24 N14 C74 C24 -175.5(4) . . . . ?
C14 C24 C74 N14 16.9(9) . . . . ?
C34 C24 C74 N14 -163.4(6) . . . . ?
C14 C24 C74 C84 -159.1(6) . . . . ?
C34 C24 C74 C84 20.7(9) . . . . ?
N14 C74 C84 C94 -93.6(7) . . . . ?
C24 C74 C84 C94 82.1(7) . . . . ?
O15 C15 C25 C35 178.0(6) . . . . ?
C65 C15 C25 C35 1.7(9) . . . . ?
O15 C15 C25 C75 -0.1(10) . . . . ?
C65 C15 C25 C75 -176.4(6) . . . . ?
C15 C25 C35 C45 -1.8(10) . . . . ?
C75 C25 C35 C45 176.4(6) . . . . ?
C25 C35 C45 C55 1.5(10) . . . . ?
C35 C45 C55 C65 -1.0(10) . . . . ?
C45 C55 C65 C15 1.1(11) . . . . ?
O15 C15 C65 C55 -177.9(7) . . . . ?
C25 C15 C65 C55 -1.4(10) . . . . ?
O25 N15 C75 C25 177.2(5) . . . . ?
O25 N15 C75 C85 2.8(8) . . . . ?
C35 C25 C75 N15 165.8(6) . . . . ?
C15 C25 C75 N15 -16.1(9) . . . . ?
C35 C25 C75 C85 -20.1(9) . . . . ?
C15 C25 C75 C85 158.1(6) . . . . ?
N15 C75 C85 C95 83.1(7) . . . . ?
C25 C75 C85 C95 -91.2(7) . . . . ?
O16 C16 C26 C36 -179.2(5) . . . . ?
C66 C16 C26 C36 -3.7(8) . . . . ?
O16 C16 C26 C76 -4.0(9) . . . . ?
C66 C16 C26 C76 171.5(5) . . . . ?
C16 C26 C36 C46 2.4(10) . . . . ?
C76 C26 C36 C46 -172.8(6) . . . . ?
C26 C36 C46 C56 0.1(10) . . . . ?
C36 C46 C56 C66 -1.2(10) . . . . ?
C46 C56 C66 C16 -0.2(10) . . . . ?
O16 C16 C66 C56 178.3(6) . . . . ?
C26 C16 C66 C56 2.7(9) . . . . ?
O26 N16 C76 C26 -169.2(4) . . . . ?
O26 N16 C76 C86 1.3(8) . . . . ?
C36 C26 C76 N16 -159.6(6) . . . . ?
C16 C26 C76 N16 25.3(8) . . . . ?
C36 C26 C76 C86 30.2(9) . . . . ?
C16 C26 C76 C86 -144.9(6) . . . . ?
N16 C76 C86 C96 84.8(7) . . . . ?
C26 C76 C86 C96 -104.9(7) . . . . ?
O17 C17 C27 N17 23.5(7) . . . . ?
O27 C17 C27 N17 -160.0(5) . . . . ?
O17 C17 C27 C37 -98.7(7) . . . . ?
O27 C17 C27 C37 77.8(7) . . . . ?
N17 C27 C37 C67 178.6(9) . . . . ?
C17 C27 C37 C67 -61.0(10) . . . . ?
N17 C27 C37 C47 -57.8(8) . . . . ?
C17 C27 C37 C47 62.6(8) . . . . ?
N17 C27 C37 C57 73.5(7) . . . . ?
C17 C27 C37 C57 -166.1(6) . . . . ?
O18 C18 C28 N18 -53.3(8) . . . . ?
O28 C18 C28 N18 135.3(7) . . . . ?
O18 C18 C28 C38 75.6(8) . . . . ?
O28 C18 C28 C38 -95.8(8) . . . . ?
N18 C28 C38 C58 -170.5(6) . . . . ?
C18 C28 C38 C58 63.7(7) . . . . ?
N18 C28 C38 C48 63.2(8) . . . . ?
C18 C28 C38 C48 -62.7(8) . . . . ?
